data_9004125
loop_
_publ_author_name
'Grey, I. E.'
'Gatehouse, B. M.'

_publ_section_title
;
 The crystal structure of landauite, Na[MnZn2(Ti,Fe)6Ti12]O38
;
_journal_name_full 'The Canadian Mineralogist'
_journal_page_first 63
_journal_page_last 68
_journal_volume 16
_journal_year 1978
_chemical_formula_sum 'Fe2.16 K0.15 Mn Na0.7 O38 Pb0.15 Ti15.84 Zn2'
_chemical_name_mineral Landauite
_space_group_IT_number 148
_symmetry_space_group_name_Hall '-P 3*'
_symmetry_space_group_name_H-M 'R -3 :R'
_cell_angle_alpha 68.99
_cell_angle_beta 68.99
_cell_angle_gamma 68.99
_cell_formula_units_Z 1
_cell_length_a 9.152
_cell_length_b 9.152
_cell_length_c 9.152
_cell_volume 644.342
_database_code_amcsd 0005148
_exptl_crystal_density_diffrn 4.448
_cod_original_sg_symbol_H-M 'R -3'
_cod_original_formula_sum '(Na.7 K.15 Pb.15) Mn Zn2 Ti15.84 Fe2.16 O38'
_cod_database_code 9004125

loop_
_space_group_symop_operation_xyz
x,y,z
-z,-x,-y
y,z,x
-x,-y,-z
z,x,y
-y,-z,-x

loop_
_atom_site_label
_atom_site_fract_x
_atom_site_fract_y
_atom_site_fract_z
_atom_site_occupancy
_atom_site_U_iso_or_equiv
_atom_site_type_symbol
_atom_site_attached_hydrogens
NaM0 0.00000 0.00000 0.00000 0.70000 0.02913 Na 0
KM0 0.00000 0.00000 0.00000 0.15000 0.02913 K 0
PbM0 0.00000 0.00000 0.00000 0.15000 0.02913 Pb 0
MnM1 0.50000 0.50000 0.50000 1.00000 0.00747 Mn 0
ZnM2 0.31030 0.31030 0.31030 1.00000 0.01001 Zn 0
TiM3 0.34930 0.12610 0.01900 0.64000 0.00646 Ti 0
FeM3 0.34930 0.12610 0.01900 0.36000 0.00646 Fe 0
TiM4 0.30250 0.71960 0.15030 1.00000 0.00608 Ti 0
TiM5 0.47520 0.08620 0.63630 1.00000 0.00545 Ti 0
O1 0.30230 0.62850 0.37780 1.00000 0.00671 O 0
O2 0.15550 0.23750 0.93910 1.00000 0.00507 O 0
O3 0.91820 0.45920 0.30090 1.00000 0.00545 O 0
O4 0.14470 0.51700 0.98900 1.00000 0.00507 O 0
O5 0.38920 0.48560 0.13640 1.00000 0.00431 O 0
O6 0.70560 0.24200 0.07220 1.00000 0.00355 O 0
O7 0.21380 0.21380 0.21380 1.00000 0.00165 O 0

loop_
_cod_changelog_entry_id
_cod_changelog_entry_author
_cod_changelog_entry_date
_cod_changelog_entry_text
1
;cod-tools version 3.8.0
Id: cif_guess_AMCSD_atom_types 9581 2023-05-17 12:35:41Z saulius
;
2023-05-23T09:15:27+03:00
;Derived atom types and hydrogen counts
from atom names that follow the AMCSD naming convention
(Wat == water, O-H == hydroxyl).
;

loop_
_cod_related_entry_id
_cod_related_entry_database
_cod_related_entry_code
1 AMCSD 0005148
